data_4060597
_journal_name_full Organometallics
_journal_paper_doi 10.1021/om050694q
_journal_year 2006
_chemical_formula_moiety 'C14 H6 Fe3 O10 S1'
_chemical_formula_sum 'C14 H6 Fe3 O10 S'
_chemical_formula_weight 533.80
_space_group_IT_number 9
_symmetry_cell_setting monoclinic
_symmetry_space_group_name_Hall 'C -2yc'
_symmetry_space_group_name_H-M 'C 1 c 1'
_cell_angle_alpha 90.00
_cell_angle_beta 108.06(2)
_cell_angle_gamma 90.00
_cell_formula_units_Z 8
_cell_length_a 10.105(2)
_cell_length_b 31.158(7)
_cell_length_c 12.710(6)
_cell_measurement_temperature 298(2)
_cell_volume 3805(2)
_diffrn_ambient_temperature 298(2)
_exptl_crystal_density_diffrn 1.864
_cod_original_sg_symbol_H-M 'C c'
_cod_database_code 4060597

loop_
_symmetry_equiv_pos_as_xyz
'x, y, z'
'x, -y, z+1/2'
'x+1/2, y+1/2, z'
'x+1/2, -y+1/2, z+1/2'

loop_
_atom_site_label
_atom_site_type_symbol
_atom_site_fract_x
_atom_site_fract_y
_atom_site_fract_z
_atom_site_U_iso_or_equiv
_atom_site_adp_type
_atom_site_occupancy
_atom_site_symmetry_multiplicity
_atom_site_calc_flag
_atom_site_refinement_flags
_atom_site_disorder_assembly
_atom_site_disorder_group
Fe1 Fe 0.8468 0.44664(2) 0.3138 0.04119(19) Uani 1 1 d . . .
Fe2 Fe 0.57539(11) 0.43903(2) 0.19224(9) 0.03561(17) Uani 1 1 d . . .
Fe3 Fe 0.34683(11) 0.39730(3) 0.16668(9) 0.0471(2) Uani 1 1 d . . .
S S 0.55295(17) 0.37615(5) 0.27692(14) 0.0446(3) Uani 1 1 d . . .
O1 O 0.8603(5) 0.35680(16) 0.2421(5) 0.0667(13) Uani 1 1 d . . .
O2 O 0.9180(7) 0.4799(2) 0.1228(5) 0.098(2) Uani 1 1 d . . .
O3 O 1.1264(6) 0.4478(2) 0.4782(6) 0.097(2) Uani 1 1 d . . .
O4 O 0.7750(7) 0.53302(17) 0.3705(5) 0.0828(16) Uani 1 1 d . . .
O5 O 0.5550(8) 0.52445(15) 0.0961(5) 0.0887(18) Uani 1 1 d . . .
O6 O 0.6076(6) 0.4000(2) -0.0069(4) 0.0873(18) Uani 1 1 d . . .
O7 O 0.3400(9) 0.3208(2) 0.0275(6) 0.112(2) Uani 1 1 d . . .
O8 O 0.1564(7) 0.4425(2) -0.0211(5) 0.099(2) Uani 1 1 d . . .
O9 O 0.1553(6) 0.3709(2) 0.2836(5) 0.095(2) Uani 1 1 d . . .
O10 O 0.2953(5) 0.48311(17) 0.2200(4) 0.0722(14) Uani 1 1 d . . .
C1 C 0.8524(6) 0.3909(2) 0.2685(5) 0.0471(13) Uani 1 1 d . . .
C2 C 0.8894(7) 0.4669(2) 0.1955(6) 0.0592(16) Uani 1 1 d . . .
C3 C 1.0181(7) 0.4470(2) 0.4144(6) 0.0612(17) Uani 1 1 d . . .
C4 C 0.8018(7) 0.4999(2) 0.3471(5) 0.0561(15) Uani 1 1 d . . .
C5 C 0.5645(7) 0.4912(2) 0.1346(5) 0.0528(15) Uani 1 1 d . . .
C6 C 0.5960(6) 0.4154(2) 0.0716(5) 0.0482(13) Uani 1 1 d . . .
C7 C 0.3424(8) 0.3503(2) 0.0816(6) 0.0659(18) Uani 1 1 d . . .
C8 C 0.2286(7) 0.4254(2) 0.0515(6) 0.0624(17) Uani 1 1 d . . .
C9 C 0.2266(7) 0.3799(3) 0.2355(6) 0.0641(18) Uani 1 1 d . . .
C10 C 0.7551(6) 0.42421(19) 0.4325(4) 0.0455(13) Uani 1 1 d . . .
C11 C 0.6126(6) 0.42178(19) 0.3591(4) 0.0423(12) Uani 1 1 d . . .
C12 C 0.5154(6) 0.45579(19) 0.3347(4) 0.0417(12) Uani 1 1 d . . .
C13 C 0.3900(6) 0.4502(2) 0.2455(5) 0.0489(14) Uani 1 1 d . . .
C14 C 0.3192(10) 0.5215(3) 0.2843(8) 0.098(3) Uani 1 1 d . . .
Fe1' Fe 0.82370(11) 0.17974(3) 1.11399(10) 0.04299(19) Uani 1 1 d . . .
Fe2' Fe 1.10289(11) 0.19022(2) 1.20665(9) 0.03734(18) Uani 1 1 d . . .
Fe3' Fe 1.34148(11) 0.15016(3) 1.27608(9) 0.04303(19) Uani 1 1 d . . .
S' S 1.13540(16) 0.11886(5) 1.24142(13) 0.0445(3) Uani 1 1 d . . .
O1' O 0.8316(6) 0.13068(19) 1.3133(5) 0.0834(16) Uani 1 1 d . . .
O2' O 0.7733(8) 0.26029(19) 1.2164(7) 0.106(2) Uani 1 1 d . . .
O3' O 0.5408(5) 0.1513(2) 0.9944(5) 0.0824(17) Uani 1 1 d . . .
O4' O 0.8602(6) 0.2250(2) 0.9240(6) 0.098(2) Uani 1 1 d . . .
O5' O 1.1141(8) 0.27933(17) 1.1440(6) 0.105(2) Uani 1 1 d . . .
O6' O 1.1027(7) 0.2142(2) 1.4279(4) 0.093(2) Uani 1 1 d . . .
O7' O 1.4154(6) 0.1296(3) 1.5138(4) 0.103(2) Uani 1 1 d . . .
O8' O 1.5505(7) 0.2180(3) 1.3242(6) 0.111(2) Uani 1 1 d . . .
O9' O 1.5036(6) 0.0845(2) 1.2091(5) 0.096(2) Uani 1 1 d . . .
O10' O 1.3472(4) 0.19990(13) 1.0915(4) 0.0511(10) Uani 1 1 d . . .
C1' C 0.8344(7) 0.1491(2) 1.2389(6) 0.0546(16) Uani 1 1 d . . .
C2' C 0.7929(8) 0.2292(2) 1.1778(7) 0.072(2) Uani 1 1 d . . .
C3' C 0.6500(6) 0.1630(2) 1.0414(6) 0.0544(15) Uani 1 1 d . . .
C4' C 0.8487(7) 0.2085(2) 0.9978(6) 0.0605(16) Uani 1 1 d . . .
C5' C 1.1084(7) 0.2444(2) 1.1683(7) 0.0624(17) Uani 1 1 d . . .
C6' C 1.1024(7) 0.2049(2) 1.3407(6) 0.0601(17) Uani 1 1 d . . .
C7' C 1.3829(7) 0.1371(3) 1.4227(5) 0.0650(19) Uani 1 1 d . . .
C8' C 1.4683(7) 0.1921(3) 1.3063(6) 0.0638(18) Uani 1 1 d . . .
C9' C 1.4421(7) 0.1100(2) 1.2384(5) 0.0572(16) Uani 1 1 d . . .
C10' C 0.9041(6) 0.12509(18) 1.0549(5) 0.0449(13) Uani 1 1 d . . .
C11' C 1.0516(5) 0.13544(16) 1.1059(5) 0.0376(11) Uani 1 1 d . . .
C12' C 1.1312(5) 0.16226(16) 1.0620(4) 0.0372(11) Uani 1 1 d . . .
C13' C 1.2679(5) 0.17405(17) 1.1300(4) 0.0378(11) Uani 1 1 d . . .
C14' C 1.2969(8) 0.2164(2) 0.9796(6) 0.0618(17) Uani 1 1 d . . .
H10 H 0.7650 0.4464 0.4990 0.056 Uiso 1 1 d . . .
H10' H 0.7925 0.3928 0.4669 0.056 Uiso 1 1 d . . .
H12 H 0.5502 0.4871 0.3570 0.049 Uiso 1 1 d . . .
H14 H 0.3444 0.5452 0.2265 0.080 Uiso 1 1 d . . .
H14' H 0.4070 0.5186 0.3582 0.080 Uiso 1 1 d . . .
H14" H 0.2309 0.5317 0.3072 0.080 Uiso 1 1 d . . .
HA10 H 0.8724 0.1250 0.9617 0.048 Uiso 1 1 d . . .
HA10 H 0.8706 0.0949 1.0781 0.048 Uiso 1 1 d . . .
HA12 H 1.0821 0.1800 0.9961 0.042 Uiso 1 1 d . . .
HA14 H 1.1998 0.2339 0.9677 0.062 Uiso 1 1 d . . .
HA14 H 1.2795 0.1909 0.9187 0.062 Uiso 1 1 d . . .
HA14 H 1.3737 0.2384 0.9611 0.062 Uiso 1 1 d . . .

loop_
_atom_site_aniso_label
_atom_site_aniso_U_11
_atom_site_aniso_U_22
_atom_site_aniso_U_33
_atom_site_aniso_U_23
_atom_site_aniso_U_13
_atom_site_aniso_U_12
Fe1 0.0371(4) 0.0423(4) 0.0398(4) 0.0030(3) 0.0056(3) -0.0006(3)
Fe2 0.0369(4) 0.0409(4) 0.0277(3) 0.0002(3) 0.0080(3) 0.0008(3)
Fe3 0.0380(4) 0.0624(5) 0.0397(4) -0.0030(4) 0.0105(3) -0.0055(4)
S 0.0407(7) 0.0456(7) 0.0484(8) 0.0038(6) 0.0150(6) -0.0024(6)
O1 0.053(2) 0.055(3) 0.095(4) -0.010(3) 0.028(3) 0.002(2)
O2 0.118(5) 0.112(5) 0.077(4) 0.013(3) 0.049(4) -0.024(4)
O3 0.053(3) 0.097(4) 0.105(5) -0.009(3) -0.026(3) -0.006(3)
O4 0.109(4) 0.047(3) 0.081(4) -0.004(3) 0.013(3) 0.014(3)
O5 0.155(6) 0.045(3) 0.068(3) 0.019(2) 0.037(4) 0.009(3)
O6 0.087(4) 0.130(5) 0.053(3) -0.032(3) 0.034(3) -0.015(3)
O7 0.154(7) 0.091(4) 0.105(5) -0.047(4) 0.058(5) -0.043(4)
O8 0.087(4) 0.113(5) 0.070(4) 0.023(3) -0.012(3) 0.001(3)
O9 0.057(3) 0.173(6) 0.067(4) 0.005(4) 0.035(3) -0.021(3)
O10 0.052(2) 0.082(3) 0.071(3) -0.016(3) 0.003(2) 0.026(2)
C1 0.035(3) 0.055(4) 0.052(3) -0.005(3) 0.015(2) -0.003(2)
C2 0.065(4) 0.064(4) 0.052(4) 0.001(3) 0.022(3) -0.009(3)
C3 0.057(4) 0.051(3) 0.065(4) 0.007(3) 0.005(3) -0.004(3)
C4 0.055(3) 0.053(3) 0.050(4) 0.008(3) 0.002(3) -0.002(3)
C5 0.073(4) 0.049(3) 0.035(3) 0.002(3) 0.015(3) 0.008(3)
C6 0.043(3) 0.057(3) 0.047(3) -0.002(3) 0.017(3) -0.004(3)
C7 0.066(4) 0.074(5) 0.064(4) -0.009(4) 0.029(4) -0.017(4)
C8 0.056(4) 0.072(4) 0.055(4) 0.001(4) 0.012(3) -0.015(3)
C9 0.040(3) 0.098(5) 0.048(4) -0.006(3) 0.004(3) -0.005(3)
C10 0.045(3) 0.057(3) 0.032(3) 0.005(2) 0.009(2) 0.000(3)
C11 0.046(3) 0.054(3) 0.030(3) 0.000(2) 0.016(2) -0.002(2)
C12 0.041(3) 0.053(3) 0.032(3) -0.007(2) 0.014(2) 0.002(2)
C13 0.045(3) 0.060(3) 0.046(3) -0.003(3) 0.020(3) 0.014(3)
C14 0.087(6) 0.091(6) 0.103(7) -0.014(5) 0.012(5) 0.051(5)
Fe1' 0.0354(4) 0.0452(4) 0.0460(4) -0.0038(4) 0.0092(3) 0.0005(3)
Fe2' 0.0366(4) 0.0383(4) 0.0370(4) -0.0082(3) 0.0112(3) -0.0034(3)
Fe3' 0.0346(4) 0.0554(5) 0.0343(4) -0.0020(3) 0.0037(3) -0.0006(3)
S' 0.0406(7) 0.0451(7) 0.0427(8) 0.0061(6) 0.0056(6) -0.0008(5)
O1' 0.082(4) 0.108(4) 0.066(3) 0.023(3) 0.031(3) -0.004(3)
O2' 0.138(6) 0.066(4) 0.130(6) -0.031(4) 0.068(5) 0.001(4)
O3' 0.036(2) 0.113(4) 0.088(4) -0.036(3) 0.004(2) -0.003(2)
O4' 0.085(4) 0.120(5) 0.097(5) 0.056(4) 0.038(3) 0.033(3)
O5' 0.140(6) 0.039(3) 0.157(7) 0.003(3) 0.076(5) -0.008(3)
O6' 0.112(5) 0.123(5) 0.057(3) -0.043(3) 0.044(3) -0.030(4)
O7' 0.081(4) 0.187(7) 0.035(3) 0.014(3) 0.007(3) 0.002(4)
O8' 0.082(4) 0.144(6) 0.100(5) -0.038(4) 0.020(4) -0.062(4)
O9' 0.086(4) 0.104(5) 0.091(4) -0.011(4) 0.017(3) 0.045(4)
O10' 0.045(2) 0.059(2) 0.052(2) 0.006(2) 0.0173(19) -0.0006(19)
C1' 0.047(3) 0.061(4) 0.054(4) -0.007(3) 0.013(3) -0.003(3)
C2' 0.070(4) 0.060(4) 0.093(6) -0.006(4) 0.038(4) -0.005(3)
C3' 0.043(3) 0.059(4) 0.060(4) -0.017(3) 0.015(3) 0.004(3)
C4' 0.048(3) 0.067(4) 0.065(4) 0.014(3) 0.015(3) 0.012(3)
C5' 0.068(4) 0.048(4) 0.078(5) -0.014(3) 0.032(4) -0.002(3)
C6' 0.060(4) 0.068(4) 0.058(4) -0.023(3) 0.028(3) -0.019(3)
C7' 0.050(4) 0.099(6) 0.037(4) -0.006(3) 0.002(3) -0.008(4)
C8' 0.053(4) 0.084(5) 0.050(4) -0.013(3) 0.009(3) -0.014(3)
C9' 0.045(3) 0.070(4) 0.046(3) 0.003(3) 0.000(3) 0.009(3)
C10' 0.037(3) 0.043(3) 0.047(3) -0.015(2) 0.001(2) -0.002(2)
C11' 0.041(3) 0.032(2) 0.037(3) -0.011(2) 0.007(2) 0.001(2)
C12' 0.039(3) 0.037(3) 0.035(3) -0.003(2) 0.009(2) 0.012(2)
C13' 0.043(3) 0.037(3) 0.035(3) -0.001(2) 0.014(2) 0.002(2)
C14' 0.071(4) 0.061(4) 0.057(4) 0.020(3) 0.025(3) 0.011(3)

loop_
_geom_bond_atom_site_label_1
_geom_bond_atom_site_label_2
_geom_bond_distance
_geom_bond_site_symmetry_2
_geom_bond_publ_flag
Fe1 C2 1.801(7) . ?
Fe1 C3 1.805(7) . ?
Fe1 C4 1.804(7) . ?
Fe1 C1 1.837(6) . ?
Fe1 C10 2.119(6) . ?
Fe1 Fe2 2.7086(13) . ?
Fe2 C5 1.772(6) . ?
Fe2 C6 1.771(6) . ?
Fe2 C11 2.105(5) . ?
Fe2 C12 2.144(5) . ?
Fe2 C13 2.208(6) . ?
Fe2 S 2.2803(17) . ?
Fe2 Fe3 2.5817(12) . ?
Fe3 C9 1.788(7) . ?
Fe3 C8 1.803(8) . ?
Fe3 C7 1.812(8) . ?
Fe3 C13 1.907(6) . ?
Fe3 S 2.2196(17) . ?
S C11 1.756(6) . ?
O1 C1 1.124(7) . ?
O2 C2 1.126(9) . ?
O3 C3 1.143(8) . ?
O4 C4 1.131(8) . ?
O5 C5 1.137(8) . ?
O6 C6 1.145(8) . ?
O7 C7 1.145(9) . ?
O8 C8 1.119(9) . ?
O9 C9 1.115(9) . ?
O10 C13 1.371(7) . ?
O10 C14 1.426(10) . ?
C10 C11 1.455(8) . ?
C11 C12 1.413(8) . ?
C12 C13 1.425(8) . ?
Fe1' C3' 1.789(6) . ?
Fe1' C4' 1.810(8) . ?
Fe1' C2' 1.812(8) . ?
Fe1' C1' 1.827(8) . ?
Fe1' C10' 2.122(6) . ?
Fe1' Fe2' 2.7190(12) . ?
Fe2' C5' 1.762(7) . ?
Fe2' C6' 1.766(7) . ?
Fe2' C11' 2.100(5) . ?
Fe2' C12' 2.133(5) . ?
Fe2' C13' 2.233(5) . ?
Fe2' S' 2.2710(16) . ?
Fe2' Fe3' 2.6135(12) . ?
Fe3' C9' 1.770(7) . ?
Fe3' C8' 1.787(7) . ?
Fe3' C7' 1.824(7) . ?
Fe3' C13' 1.923(5) . ?
Fe3' S' 2.2165(16) . ?
S' C11' 1.746(6) . ?
O1' C1' 1.114(8) . ?
O2' C2' 1.132(9) . ?
O3' C3' 1.140(7) . ?
O4' C4' 1.108(9) . ?
O5' C5' 1.139(9) . ?
O6' C6' 1.145(8) . ?
O7' C7' 1.127(8) . ?
O8' C8' 1.128(9) . ?
O9' C9' 1.138(9) . ?
O10' C13' 1.332(7) . ?
O10' C14' 1.448(8) . ?
C10' C11' 1.464(7) . ?
C11' C12' 1.391(8) . ?
C12' C13' 1.431(7) . ?
